data_1552255
loop_
_publ_author_name
'Sabenya, Gerard'
'Gamba, Ilaria'
'Gomez, Laura'
'Cl\'emancey, Martin'
'Frisch, Jonathan'
'Klinker, Erik'
'Blondin, Genevi\`eve'
'Torelli, Stephane'
'Que, Lawrence'
'Martin-Diaconescu, Vlad'
'Latour, Jean-Marc'
'Lloret Fillol, Julio'
'Costas, Miquel'

_publ_section_title
;
 Octahedral Iron (IV)-Tosylimido Complexes Exhibiting Single
 Electron-Oxidation Reactivity
;
_journal_name_full 'Chemical Science'
_journal_paper_doi 10.1039/C9SC02526J
_journal_year 2019
_chemical_formula_sum 'C36 H57 F12 Fe N6 O5 S Sb2'
_chemical_formula_weight 1213.28
_space_group_IT_number 14
_space_group_name_Hall '-P 2ybc'
_space_group_name_H-M_alt 'P 1 21/c 1'
_symmetry_cell_setting monoclinic
_symmetry_space_group_name_Hall '-P 2ybc'
_symmetry_space_group_name_H-M 'P 1 21/c 1'
_atom_sites_solution_hydrogens mixed
_audit_creation_method SHELXL-2014/7
_audit_update_record
;
2019-05-23 deposited with the CCDC.    2019-08-19 downloaded from the CCDC.
;
_cell_angle_alpha 90
_cell_angle_beta 100.466(6)
_cell_angle_gamma 90
_cell_formula_units_Z 4
_cell_length_a 8.5051(16)
_cell_length_b 38.523(6)
_cell_length_c 14.211(2)
_cell_measurement_reflns_used 6480
_cell_measurement_temperature 100(2)
_cell_measurement_theta_max 24.11
_cell_measurement_theta_min 2.49
_cell_volume 4578.7(13)
_computing_cell_refinement 'Bruker APEX2 v2011.4-0'
_computing_data_collection 'Bruker APEX2 v2011.4-0'
_computing_data_reduction 'Bruker SAINT V7.60A'
_computing_molecular_graphics 'Bruker SHELXTL'
_computing_publication_material 'Bruker SHELXTL'
_computing_structure_refinement 'SHELXL-2014 (Sheldrick, 2014)'
_computing_structure_solution Sir2011
_diffrn_ambient_temperature 100(2)
_diffrn_detector_area_resol_mean 512
_diffrn_detector_type '4K CCD area detector APEX II'
_diffrn_measured_fraction_theta_full 0.996
_diffrn_measured_fraction_theta_max 0.991
_diffrn_measurement_device_type 'APEX DUO Kappa 4-axis goniometer'
_diffrn_measurement_method
;
 Fullsphere data collection, phi and omega scans
;
_diffrn_measurement_specimen_support 'magnetic support with MicroMount'
_diffrn_radiation_monochromator 'Quazar MX Multilayer Optics'
_diffrn_radiation_type MoK\a
_diffrn_radiation_wavelength 0.71073
_diffrn_reflns_av_R_equivalents 0.0854
_diffrn_reflns_av_unetI/netI 0.0798
_diffrn_reflns_Laue_measured_fraction_full 0.996
_diffrn_reflns_Laue_measured_fraction_max 0.991
_diffrn_reflns_limit_h_max 10
_diffrn_reflns_limit_h_min -10
_diffrn_reflns_limit_k_max 38
_diffrn_reflns_limit_k_min -46
_diffrn_reflns_limit_l_max 14
_diffrn_reflns_limit_l_min -17
_diffrn_reflns_number 39690
_diffrn_reflns_point_group_measured_fraction_full 0.996
_diffrn_reflns_point_group_measured_fraction_max 0.991
_diffrn_reflns_theta_full 25.242
_diffrn_reflns_theta_max 25.620
_diffrn_reflns_theta_min 1.800
_diffrn_source 'Microfocus source E025 IuS'
_diffrn_source_current 0.6
_diffrn_source_power 50
_diffrn_source_size '0.2 mm x 0.2 mm fine focus'
_diffrn_source_type 'Bruker APEX DUO'
_exptl_absorpt_coefficient_mu 1.626
_exptl_absorpt_correction_T_max 0.984
_exptl_absorpt_correction_T_min 0.626
_exptl_absorpt_correction_type empirical
_exptl_absorpt_process_details
; 
 SADABS Version 2008/1 Bruker-Nonius
 Blessing, Acta Cryst. (1995) A51 33-38
;
_exptl_crystal_colour orange
_exptl_crystal_density_diffrn 1.760
_exptl_crystal_description needle
_exptl_crystal_F_000 2428
_exptl_crystal_size_max 0.25
_exptl_crystal_size_mid 0.02
_exptl_crystal_size_min 0.01
_refine_diff_density_max 1.020
_refine_diff_density_min -1.443
_refine_diff_density_rms 0.126
_refine_ls_extinction_method none
_refine_ls_goodness_of_fit_ref 1.016
_refine_ls_hydrogen_treatment constr
_refine_ls_matrix_type full
_refine_ls_number_parameters 659
_refine_ls_number_reflns 8578
_refine_ls_number_restraints 295
_refine_ls_restrained_S_all 1.027
_refine_ls_R_factor_all 0.0781
_refine_ls_R_factor_gt 0.0489
_refine_ls_shift/su_max 0.003
_refine_ls_shift/su_mean 0.000
_refine_ls_structure_factor_coef Fsqd
_refine_ls_weighting_details 'w=1/[\s^2^(Fo^2^)+(0.0219P)^2^+15.5633P] where P=(Fo^2^+2Fc^2^)/3'
_refine_ls_weighting_scheme calc
_refine_ls_wR_factor_gt 0.0915
_refine_ls_wR_factor_ref 0.1015
_reflns_Friedel_coverage 0.000
_reflns_number_gt 6296
_reflns_number_total 8578
_reflns_threshold_expression 'I > 2\s(I)'
_cod_data_source_file c9sc02526j2.cif
_cod_data_source_block mo_G01LS_FeNHTs_0m
_cod_depositor_comments
;
The following automatic conversions were performed:

'_symmetry_cell_setting' value 'Monoclinic' changed to 'monoclinic'
according to
/home/data/users/saulius/crontab/automatic-downloads/rss-feeds/RSC/lib/dictionaries/cif_core.dic
dictionary named 'cif_core.dic' version 2.4.2 from 2011-04-26.

Automatic conversion script
Id: cif_fix_values 4973 2017-02-22 13:04:09Z antanas 
;
_cod_original_cell_volume 4578.8(13)
_cod_original_sg_symbol_H-M P2(1)/c
_cod_database_code 1552255
_shelx_shelxl_version_number 2014/7
_shelx_space_group_comment
;
The symmetry employed for this shelxl refinement is uniquely defined
by the following loop, which should always be used as a source of
symmetry information in preference to the above space-group names.
They are only intended as comments.
;
_shelx_estimated_absorpt_t_min 0.687
_shelx_estimated_absorpt_t_max 0.984

loop_
_space_group_symop_operation_xyz
'x, y, z'
'-x, y+1/2, -z+1/2'
'-x, -y, -z'
'x, -y-1/2, z-1/2'

loop_
_atom_site_label
_atom_site_type_symbol
_atom_site_fract_x
_atom_site_fract_y
_atom_site_fract_z
_atom_site_U_iso_or_equiv
_atom_site_adp_type
_atom_site_occupancy
_atom_site_site_symmetry_order
_atom_site_calc_flag
_atom_site_refinement_flags_posn
_atom_site_refinement_flags_adp
_atom_site_refinement_flags_occupancy
_atom_site_disorder_assembly
_atom_site_disorder_group
Fe1 Fe 0.88797(9) 0.61760(2) 0.39969(5) 0.01109(17) Uani 1 1 d . . . . .
N1 N 0.7435(5) 0.65912(10) 0.4053(3) 0.0132(9) Uani 1 1 d . . . . .
N2 N 0.7052(5) 0.59633(10) 0.3118(3) 0.0140(10) Uani 1 1 d . . . . .
N3 N 0.7832(5) 0.59761(10) 0.5047(3) 0.0117(9) Uani 1 1 d . . . . .
N4 N 0.9941(5) 0.57289(10) 0.3792(3) 0.0140(10) Uani 1 1 d . . . . .
N5 N 1.0523(5) 0.63199(10) 0.5108(3) 0.0152(10) Uani 1 1 d . . . . .
N6 N 0.9789(5) 0.63890(10) 0.3020(3) 0.0126(9) Uani 1 1 d . . . . .
H6 H 0.9154 0.6542 0.2685 0.015 Uiso 1 1 calc R U . . .
S1 S 1.14626(17) 0.63482(3) 0.26783(9) 0.0173(3) Uani 1 1 d . . . . .
O1 O 1.2551(5) 0.61631(9) 0.3404(2) 0.0200(9) Uani 1 1 d . . . . .
O2 O 1.1954(5) 0.66848(9) 0.2389(2) 0.0228(9) Uani 1 1 d . . . . .
C1 C 0.5900(6) 0.65336(12) 0.3343(3) 0.0144(11) Uani 1 1 d . . . . .
H1A H 0.5561 0.6755 0.3012 0.017 Uiso 1 1 calc R U . . .
H1B H 0.5048 0.6459 0.3689 0.017 Uiso 1 1 calc R U . . .
C2 C 0.6118(7) 0.62599(13) 0.2607(3) 0.0162(12) Uani 1 1 d . . . . .
H2A H 0.5062 0.6177 0.2271 0.019 Uiso 1 1 calc R U . . .
H2B H 0.6699 0.6360 0.2127 0.019 Uiso 1 1 calc R U . . .
C3 C 0.6024(7) 0.57516(13) 0.3666(3) 0.0172(12) Uani 1 1 d . . . . .
H3A H 0.5067 0.5887 0.3742 0.021 Uiso 1 1 calc R U . . .
H3B H 0.5661 0.5538 0.3304 0.021 Uiso 1 1 calc R U . . .
C4 C 0.6959(7) 0.56559(12) 0.4638(3) 0.0151(12) Uani 1 1 d . . . . .
H4A H 0.6226 0.5575 0.5060 0.018 Uiso 1 1 calc R U . . .
H4B H 0.7727 0.5468 0.4579 0.018 Uiso 1 1 calc R U . . .
C5 C 0.6688(7) 0.62342(12) 0.5334(4) 0.0175(12) Uani 1 1 d . . . . .
H5A H 0.6737 0.6224 0.6035 0.021 Uiso 1 1 calc R U . . .
H5B H 0.5584 0.6176 0.5018 0.021 Uiso 1 1 calc R U . . .
C6 C 0.7101(7) 0.65953(12) 0.5053(3) 0.0155(12) Uani 1 1 d . . . . .
H6A H 0.6200 0.6754 0.5089 0.019 Uiso 1 1 calc R U . . .
H6B H 0.8053 0.6680 0.5500 0.019 Uiso 1 1 calc R U . . .
C7 C 0.8091(7) 0.69396(12) 0.3897(4) 0.0181(12) Uani 1 1 d . . . . .
H7A H 0.8241 0.6960 0.3232 0.027 Uiso 1 1 calc R U . . .
H7B H 0.9121 0.6970 0.4327 0.027 Uiso 1 1 calc R U . . .
H7C H 0.7343 0.7119 0.4031 0.027 Uiso 1 1 calc R U . . .
C8 C 0.7763(7) 0.57359(13) 0.2462(3) 0.0159(12) Uani 1 1 d . . . . .
H8A H 0.8112 0.5878 0.1956 0.019 Uiso 1 1 calc R U . . .
H8B H 0.6957 0.5567 0.2152 0.019 Uiso 1 1 calc R U . . .
C9 C 0.9160(7) 0.55492(13) 0.3026(3) 0.0150(11) Uani 1 1 d . . . . .
C10 C 0.9668(7) 0.52295(14) 0.2780(4) 0.0220(13) Uani 1 1 d . . . . .
H10 H 0.9081 0.5107 0.2251 0.026 Uiso 1 1 calc R U . . .
C11 C 1.1035(7) 0.50879(14) 0.3308(4) 0.0231(13) Uani 1 1 d . . . . .
H11 H 1.1406 0.4867 0.3147 0.028 Uiso 1 1 calc R U . . .
C12 C 1.1861(7) 0.52737(14) 0.4079(4) 0.0236(13) Uani 1 1 d . . . . .
H12 H 1.2817 0.5183 0.4449 0.028 Uiso 1 1 calc R U . . .
C13 C 1.1274(7) 0.55906(13) 0.4301(4) 0.0180(12) Uani 1 1 d . . . . .
H13 H 1.1835 0.5716 0.4834 0.022 Uiso 1 1 calc R U . . .
C14 C 0.9136(7) 0.58938(13) 0.5873(3) 0.0171(12) Uani 1 1 d . . . . .
H14A H 0.9602 0.5664 0.5776 0.021 Uiso 1 1 calc R U . . .
H14B H 0.8694 0.5885 0.6471 0.021 Uiso 1 1 calc R U . . .
C15 C 1.0405(7) 0.61667(12) 0.5954(3) 0.0148(11) Uani 1 1 d . . . . .
C16 C 1.1420(7) 0.62479(13) 0.6791(4) 0.0183(12) Uani 1 1 d . . . . .
H16 H 1.1305 0.6138 0.7373 0.022 Uiso 1 1 calc R U . . .
C17 C 1.2602(7) 0.64896(14) 0.6781(4) 0.0219(13) Uani 1 1 d . . . . .
H17 H 1.3323 0.6546 0.7353 0.026 Uiso 1 1 calc R U . . .
C18 C 1.2727(7) 0.66491(14) 0.5928(4) 0.0214(13) Uani 1 1 d . . . . .
H18 H 1.3533 0.6818 0.5907 0.026 Uiso 1 1 calc R U . . .
C19 C 1.1676(7) 0.65617(13) 0.5109(4) 0.0169(12) Uani 1 1 d . . . . .
H19 H 1.1763 0.6675 0.4526 0.020 Uiso 1 1 calc R U . . .
C20 C 1.1150(7) 0.60869(13) 0.1637(4) 0.0202(13) Uani 1 1 d . . . . .
C21 C 1.1793(8) 0.57568(14) 0.1667(4) 0.0261(14) Uani 1 1 d . . . . .
H21 H 1.2411 0.5670 0.2244 0.031 Uiso 1 1 calc R U . . .
C22 C 1.1528(8) 0.55517(15) 0.0847(4) 0.0330(16) Uani 1 1 d . . . . .
H22 H 1.1957 0.5323 0.0869 0.040 Uiso 1 1 calc R U . . .
C23 C 1.0642(9) 0.56772(16) -0.0007(4) 0.0332(16) Uani 1 1 d . . . . .
C24 C 1.0007(9) 0.60087(16) -0.0019(4) 0.0351(17) Uani 1 1 d . . . . .
H24 H 0.9390 0.6096 -0.0595 0.042 Uiso 1 1 calc R U . . .
C25 C 1.0254(8) 0.62160(15) 0.0795(4) 0.0302(15) Uani 1 1 d . . . . .
H25 H 0.9815 0.6443 0.0776 0.036 Uiso 1 1 calc R U . . .
C26 C 1.0410(10) 0.54586(18) -0.0908(4) 0.050(2) Uani 1 1 d . . . . .
H26A H 0.9375 0.5514 -0.1306 0.076 Uiso 1 1 calc R U . . .
H26B H 1.0439 0.5212 -0.0735 0.076 Uiso 1 1 calc R U . . .
H26C H 1.1268 0.5509 -0.1265 0.076 Uiso 1 1 calc R U . . .
Sb1A Sb 0.79724(6) 0.68401(2) 0.79514(3) 0.02770(12) Uani 1 1 d D U . . .
F1A F 0.9504(10) 0.6893(3) 0.7198(7) 0.0289(19) Uani 0.535(18) 1 d D U P A 1
F2A F 0.6355(10) 0.6896(3) 0.6825(6) 0.0295(18) Uani 0.535(18) 1 d D U P A 1
F3A F 0.6264(13) 0.6804(3) 0.8637(8) 0.055(2) Uani 0.535(18) 1 d D U P A 1
F4A F 0.9432(14) 0.6789(3) 0.9053(6) 0.052(2) Uani 0.535(18) 1 d D U P A 1
F5A F 0.7900(16) 0.63619(16) 0.7743(9) 0.043(2) Uani 0.535(18) 1 d D U P A 1
F6A F 0.7925(15) 0.73251(15) 0.8114(8) 0.0379(19) Uani 0.535(18) 1 d D U P A 1
F1A' F 0.9171(13) 0.6949(3) 0.6996(7) 0.022(2) Uani 0.465(18) 1 d D U P A 2
F2A' F 0.6112(10) 0.6881(4) 0.7085(8) 0.038(2) Uani 0.465(18) 1 d D U P A 2
F3A' F 0.6927(17) 0.6723(3) 0.8940(7) 0.056(2) Uani 0.465(18) 1 d D U P A 2
F4A' F 0.9964(12) 0.6789(3) 0.8821(7) 0.041(2) Uani 0.465(18) 1 d D U P A 2
F5A' F 0.8138(16) 0.63660(18) 0.7641(9) 0.034(2) Uani 0.465(18) 1 d D U P A 2
F6A' F 0.7945(17) 0.73074(18) 0.8276(10) 0.042(2) Uani 0.465(18) 1 d D U P A 2
Sb1B Sb 0.57041(5) 0.45901(2) 0.30438(2) 0.01999(11) Uani 1 1 d . . . . .
F1B F 0.5773(4) 0.42355(8) 0.3958(2) 0.0287(8) Uani 1 1 d . . . . .
F2B F 0.6060(5) 0.42750(9) 0.2120(2) 0.0411(10) Uani 1 1 d . . . . .
F3B F 0.5660(5) 0.49604(9) 0.2185(2) 0.0448(10) Uani 1 1 d . . . . .
F4B F 0.5357(5) 0.49109(8) 0.3978(2) 0.0392(10) Uani 1 1 d . . . . .
F5B F 0.3503(4) 0.45294(9) 0.2696(3) 0.0393(9) Uani 1 1 d . . . . .
F6B F 0.7915(4) 0.46431(9) 0.3439(2) 0.0398(9) Uani 1 1 d . . . . .
O1S O 0.7818(5) 0.68731(10) 0.1564(3) 0.0363(11) Uani 1 1 d D . . . .
C1S C 0.7856(8) 0.71335(14) 0.1089(4) 0.0339(17) Uani 1 1 d D . . . .
C2S C 0.9405(8) 0.72884(16) 0.0941(4) 0.0447(19) Uani 1 1 d D . . . .
H2S1 H 0.9516 0.7522 0.1218 0.067 Uiso 1 1 calc R U . . .
H2S2 H 0.9422 0.7302 0.0254 0.067 Uiso 1 1 calc R U . . .
H2S3 H 1.0293 0.7143 0.1254 0.067 Uiso 1 1 calc R U . . .
C3S C 0.6393(9) 0.73096(17) 0.0637(5) 0.050(2) Uani 1 1 d D . . . .
H3S1 H 0.6353 0.7321 -0.0056 0.076 Uiso 1 1 calc R U . . .
H3S2 H 0.6380 0.7545 0.0894 0.076 Uiso 1 1 calc R U . . .
H3S3 H 0.5464 0.7181 0.0769 0.076 Uiso 1 1 calc R U . . .
O1T O 0.4157(5) 0.71568(10) 0.4205(3) 0.0353(11) Uani 1 1 d D . . . .
C1T C 0.3324(7) 0.73539(15) 0.3665(4) 0.0362(16) Uani 1 1 d D . . . .
C2T C 0.3771(10) 0.74664(19) 0.2741(5) 0.059(2) Uani 1 1 d D . . . .
H2T1 H 0.3609 0.7717 0.2662 0.089 Uiso 1 1 calc R U . . .
H2T2 H 0.3100 0.7345 0.2209 0.089 Uiso 1 1 calc R U . . .
H2T3 H 0.4897 0.7411 0.2747 0.089 Uiso 1 1 calc R U . . .
C3T C 0.1815(9) 0.7485(2) 0.3876(7) 0.087(3) Uani 1 1 d D . . . .
H3T1 H 0.0931 0.7406 0.3380 0.130 Uiso 1 1 calc R U . . .
H3T2 H 0.1839 0.7739 0.3890 0.130 Uiso 1 1 calc R U . . .
H3T3 H 0.1661 0.7397 0.4500 0.130 Uiso 1 1 calc R U . . .
O1V O 0.4735(16) 0.4085(2) -0.0609(8) 0.069(2) Uani 0.6 1 d D U P B 1
C1V C 0.4379(17) 0.3802(3) 0.0028(9) 0.067(2) Uani 0.6 1 d D U P B 1
H1V1 H 0.3642 0.3625 -0.0314 0.080 Uiso 0.6 1 calc R U P B 1
H1V2 H 0.3969 0.3889 0.0593 0.080 Uiso 0.6 1 calc R U P B 1
C2V C 0.6093(16) 0.3674(4) 0.0276(9) 0.060(3) Uani 0.6 1 d D U P B 1
H2V1 H 0.6480 0.3616 -0.0314 0.089 Uiso 0.6 1 calc R U P B 1
H2V2 H 0.6138 0.3467 0.0681 0.089 Uiso 0.6 1 calc R U P B 1
H2V3 H 0.6767 0.3857 0.0619 0.089 Uiso 0.6 1 calc R U P B 1
O1V' O 0.421(2) 0.4089(3) -0.0502(12) 0.069(2) Uani 0.4 1 d D U P B 2
C1V' C 0.524(3) 0.3862(5) 0.0188(14) 0.069(2) Uani 0.4 1 d D U P B 2
H1V3 H 0.4672 0.3816 0.0723 0.083 Uiso 0.4 1 calc R U P B 2
H1V4 H 0.6215 0.3997 0.0455 0.083 Uiso 0.4 1 calc R U P B 2
C2V' C 0.579(3) 0.3514(5) -0.0140(15) 0.067(3) Uani 0.4 1 d D U P B 2
H2V4 H 0.4891 0.3396 -0.0541 0.100 Uiso 0.4 1 calc R U P B 2
H2V5 H 0.6197 0.3369 0.0420 0.100 Uiso 0.4 1 calc R U P B 2
H2V6 H 0.6646 0.3551 -0.0509 0.100 Uiso 0.4 1 calc R U P B 2
C3V C 0.4858(12) 0.44271(18) -0.0190(6) 0.0712(19) Uani 1 1 d D U . . .
H3VA H 0.5160 0.4582 -0.0657 0.085 Uiso 0.6 1 d R U P B 1
H3VB H 0.5720 0.4425 0.0350 0.085 Uiso 0.6 1 d R U P B 1
H3VC H 0.5758 0.4410 0.0325 0.085 Uiso 0.4 1 d R U P B 2
H3VD H 0.5151 0.4555 -0.0711 0.085 Uiso 0.4 1 d R U P B 2
C4V C 0.3437(13) 0.4578(2) 0.0114(6) 0.085(3) Uani 1 1 d . U . . .
H4V1 H 0.2529 0.4570 -0.0421 0.127 Uiso 1 1 calc R U . . .
H4V2 H 0.3657 0.4819 0.0312 0.127 Uiso 1 1 calc R U . . .
H4V3 H 0.3179 0.4444 0.0652 0.127 Uiso 1 1 calc R U . . .

loop_
_atom_site_aniso_label
_atom_site_aniso_U_11
_atom_site_aniso_U_22
_atom_site_aniso_U_33
_atom_site_aniso_U_23
_atom_site_aniso_U_13
_atom_site_aniso_U_12
Fe1 0.0113(4) 0.0088(4) 0.0141(4) -0.0005(3) 0.0048(3) 0.0002(3)
N1 0.013(3) 0.011(2) 0.016(2) -0.0007(17) 0.0054(18) 0.0009(18)
N2 0.013(3) 0.010(2) 0.020(2) 0.0011(17) 0.0060(19) 0.0028(19)
N3 0.009(3) 0.009(2) 0.017(2) -0.0025(16) 0.0034(18) -0.0001(18)
N4 0.016(3) 0.013(2) 0.014(2) 0.0009(17) 0.0042(19) -0.0003(19)
N5 0.019(3) 0.009(2) 0.019(2) -0.0018(17) 0.0079(19) 0.0012(19)
N6 0.011(3) 0.013(2) 0.015(2) 0.0032(17) 0.0054(18) 0.0043(18)
S1 0.0153(8) 0.0169(7) 0.0209(7) -0.0005(5) 0.0065(6) -0.0007(6)
O1 0.018(2) 0.019(2) 0.0236(19) 0.0017(15) 0.0051(17) 0.0009(17)
O2 0.027(3) 0.017(2) 0.026(2) 0.0036(16) 0.0103(18) -0.0052(18)
C1 0.009(3) 0.011(3) 0.023(3) -0.002(2) 0.003(2) 0.003(2)
C2 0.014(3) 0.016(3) 0.019(3) -0.001(2) 0.004(2) 0.002(2)
C3 0.016(3) 0.011(3) 0.026(3) -0.006(2) 0.009(2) 0.001(2)
C4 0.017(3) 0.010(3) 0.020(3) -0.003(2) 0.008(2) -0.001(2)
C5 0.019(3) 0.013(3) 0.023(3) -0.003(2) 0.010(2) 0.003(2)
C6 0.020(3) 0.012(3) 0.017(3) -0.003(2) 0.009(2) -0.001(2)
C7 0.021(3) 0.008(3) 0.027(3) 0.000(2) 0.008(2) -0.002(2)
C8 0.015(3) 0.018(3) 0.016(3) -0.005(2) 0.006(2) -0.001(2)
C9 0.016(3) 0.012(3) 0.020(3) 0.001(2) 0.011(2) 0.000(2)
C10 0.023(4) 0.020(3) 0.024(3) -0.004(2) 0.007(3) -0.002(3)
C11 0.024(4) 0.012(3) 0.037(3) 0.003(2) 0.018(3) 0.006(2)
C12 0.021(4) 0.019(3) 0.030(3) 0.009(2) 0.005(3) 0.008(3)
C13 0.018(3) 0.017(3) 0.021(3) 0.003(2) 0.008(2) 0.002(2)
C14 0.023(4) 0.014(3) 0.015(3) 0.000(2) 0.004(2) 0.003(2)
C15 0.016(3) 0.010(3) 0.018(3) 0.000(2) 0.005(2) 0.004(2)
C16 0.021(3) 0.019(3) 0.015(3) -0.003(2) 0.004(2) 0.006(2)
C17 0.022(4) 0.024(3) 0.018(3) -0.010(2) -0.002(2) 0.004(3)
C18 0.018(3) 0.020(3) 0.027(3) -0.010(2) 0.007(3) -0.002(2)
C19 0.016(3) 0.012(3) 0.023(3) -0.004(2) 0.006(2) 0.004(2)
C20 0.022(4) 0.020(3) 0.019(3) 0.002(2) 0.006(2) 0.006(3)
C21 0.028(4) 0.024(3) 0.029(3) 0.002(2) 0.014(3) 0.002(3)
C22 0.049(5) 0.019(3) 0.035(4) -0.005(3) 0.018(3) 0.008(3)
C23 0.046(5) 0.032(4) 0.025(3) -0.009(3) 0.016(3) -0.003(3)
C24 0.053(5) 0.034(4) 0.020(3) -0.001(3) 0.010(3) 0.004(3)
C25 0.042(5) 0.024(3) 0.027(3) 0.003(2) 0.012(3) 0.002(3)
C26 0.075(6) 0.048(5) 0.030(4) -0.011(3) 0.013(4) 0.006(4)
Sb1A 0.0434(3) 0.0196(2) 0.0221(2) -0.00769(16) 0.01143(18) -0.00879(19)
F1A 0.021(3) 0.026(4) 0.039(4) 0.010(3) 0.004(3) 0.014(3)
F2A 0.020(3) 0.044(4) 0.029(3) -0.014(3) 0.017(3) 0.002(3)
F3A 0.082(4) 0.051(5) 0.044(4) 0.004(4) 0.042(4) -0.007(4)
F4A 0.087(5) 0.037(4) 0.024(3) -0.001(3) -0.011(3) -0.006(5)
F5A 0.069(5) 0.020(3) 0.037(4) -0.005(3) 0.006(4) -0.010(3)
F6A 0.050(4) 0.021(3) 0.045(4) -0.013(3) 0.014(3) -0.002(3)
F1A' 0.020(4) 0.019(4) 0.027(3) 0.011(3) 0.003(3) 0.014(4)
F2A' 0.023(3) 0.047(4) 0.049(4) -0.018(4) 0.020(3) -0.004(3)
F3A' 0.084(5) 0.050(5) 0.045(4) -0.007(4) 0.043(4) -0.006(5)
F4A' 0.067(4) 0.029(4) 0.024(4) 0.005(4) -0.003(3) -0.009(4)
F5A' 0.055(5) 0.021(3) 0.030(4) -0.006(3) 0.020(3) -0.007(3)
F6A' 0.054(5) 0.026(3) 0.047(5) -0.017(3) 0.013(4) -0.002(3)
Sb1B 0.0201(2) 0.0174(2) 0.0235(2) 0.00223(15) 0.00662(16) 0.00118(17)
F1B 0.032(2) 0.0267(18) 0.0303(17) 0.0062(14) 0.0142(16) -0.0009(16)
F2B 0.048(3) 0.048(2) 0.0279(18) -0.0050(16) 0.0113(17) 0.022(2)
F3B 0.056(3) 0.035(2) 0.038(2) 0.0201(16) -0.0057(19) -0.0014(19)
F4B 0.054(3) 0.0252(19) 0.0345(19) -0.0094(15) -0.0008(18) 0.0117(18)
F5B 0.023(2) 0.037(2) 0.057(2) -0.0122(17) 0.0049(18) 0.0020(17)
F6B 0.021(2) 0.047(2) 0.051(2) 0.0246(17) 0.0043(17) -0.0076(17)
O1S 0.047(3) 0.032(3) 0.030(2) 0.0093(19) 0.008(2) 0.002(2)
C1S 0.060(5) 0.026(3) 0.018(3) 0.002(3) 0.012(3) 0.014(3)
C2S 0.063(6) 0.038(4) 0.035(4) 0.002(3) 0.013(4) -0.004(4)
C3S 0.069(6) 0.042(4) 0.041(4) 0.011(3) 0.010(4) 0.026(4)
O1T 0.036(3) 0.027(2) 0.043(3) -0.003(2) 0.007(2) 0.008(2)
C1T 0.021(4) 0.021(3) 0.065(4) -0.003(3) 0.001(3) -0.008(3)
C2T 0.059(6) 0.050(5) 0.064(5) 0.026(4) 0.001(4) -0.013(4)
C3T 0.049(7) 0.057(6) 0.162(10) 0.026(6) 0.042(6) 0.013(5)
O1V 0.102(6) 0.056(3) 0.051(3) 0.002(2) 0.023(3) 0.005(3)
C1V 0.097(6) 0.059(4) 0.048(4) 0.006(3) 0.024(4) 0.005(4)
C2V 0.091(6) 0.057(6) 0.039(5) 0.007(4) 0.033(5) 0.005(5)
O1V' 0.101(6) 0.056(3) 0.053(3) 0.002(3) 0.021(4) 0.006(3)
C1V' 0.101(6) 0.059(4) 0.050(4) 0.005(3) 0.023(4) 0.004(4)
C2V' 0.093(8) 0.062(6) 0.050(6) 0.010(5) 0.026(6) 0.007(5)
C3V 0.098(5) 0.059(3) 0.057(3) -0.007(3) 0.016(3) 0.008(3)
C4V 0.093(7) 0.096(6) 0.065(5) -0.033(4) 0.016(5) 0.005(5)

loop_
_atom_type_symbol
_atom_type_description
_atom_type_scat_dispersion_real
_atom_type_scat_dispersion_imag
_atom_type_scat_source
C C 0.0033 0.0016 'International Tables Vol C Tables 4.2.6.8 and 6.1.1.4'
H H 0.0000 0.0000 'International Tables Vol C Tables 4.2.6.8 and 6.1.1.4'
N N 0.0061 0.0033 'International Tables Vol C Tables 4.2.6.8 and 6.1.1.4'
O O 0.0106 0.0060 'International Tables Vol C Tables 4.2.6.8 and 6.1.1.4'
F F 0.0171 0.0103 'International Tables Vol C Tables 4.2.6.8 and 6.1.1.4'
S S 0.1246 0.1234 'International Tables Vol C Tables 4.2.6.8 and 6.1.1.4'
Fe Fe 0.3463 0.8444 'International Tables Vol C Tables 4.2.6.8 and 6.1.1.4'
Sb Sb -0.5866 1.5461 'International Tables Vol C Tables 4.2.6.8 and 6.1.1.4'

loop_
_geom_angle_atom_site_label_1
_geom_angle_atom_site_label_2
_geom_angle_atom_site_label_3
_geom_angle
N6 Fe1 N2 95.43(17)
N6 Fe1 N5 98.01(18)
N2 Fe1 N5 166.39(17)
N6 Fe1 N4 90.65(17)
N2 Fe1 N4 82.81(17)
N5 Fe1 N4 94.89(17)
N6 Fe1 N3 176.46(17)
N2 Fe1 N3 84.71(16)
N5 Fe1 N3 82.01(17)
N4 Fe1 N3 92.88(16)
N6 Fe1 N1 91.05(17)
N2 Fe1 N1 86.53(17)
N5 Fe1 N1 95.32(17)
N4 Fe1 N1 169.32(18)
N3 Fe1 N1 85.42(16)
C7 N1 C6 105.8(4)
C7 N1 C1 109.6(4)
C6 N1 C1 110.2(4)
C7 N1 Fe1 117.4(3)
C6 N1 Fe1 105.5(3)
C1 N1 Fe1 108.3(3)
C8 N2 C2 112.7(4)
C8 N2 C3 110.2(4)
C2 N2 C3 110.8(4)
C8 N2 Fe1 106.1(3)
C2 N2 Fe1 106.0(3)
C3 N2 Fe1 111.0(3)
C14 N3 C5 110.6(4)
C14 N3 C4 112.0(4)
C5 N3 C4 110.5(4)
C14 N3 Fe1 107.3(3)
C5 N3 Fe1 110.0(3)
C4 N3 Fe1 106.3(3)
C13 N4 C9 118.2(4)
C13 N4 Fe1 128.9(3)
C9 N4 Fe1 112.9(3)
C19 N5 C15 117.9(4)
C19 N5 Fe1 126.7(3)
C15 N5 Fe1 115.3(3)
S1 N6 Fe1 133.4(3)
S1 N6 H6 113.3
Fe1 N6 H6 113.3
O1 S1 O2 117.8(2)
O1 S1 N6 108.9(2)
O2 S1 N6 108.6(2)
O1 S1 C20 107.2(2)
O2 S1 C20 106.2(2)
N6 S1 C20 107.7(3)
N1 C1 C2 111.2(4)
N1 C1 H1A 109.4
C2 C1 H1A 109.4
N1 C1 H1B 109.4
C2 C1 H1B 109.4
H1A C1 H1B 108.0
N2 C2 C1 108.4(4)
N2 C2 H2A 110.0
C1 C2 H2A 110.0
N2 C2 H2B 110.0
C1 C2 H2B 110.0
H2A C2 H2B 108.4
C4 C3 N2 110.3(4)
C4 C3 H3A 109.6
N2 C3 H3A 109.6
C4 C3 H3B 109.6
N2 C3 H3B 109.6
H3A C3 H3B 108.1
N3 C4 C3 107.1(4)
N3 C4 H4A 110.3
C3 C4 H4A 110.3
N3 C4 H4B 110.3
C3 C4 H4B 110.3
H4A C4 H4B 108.5
N3 C5 C6 110.2(4)
N3 C5 H5A 109.6
C6 C5 H5A 109.6
N3 C5 H5B 109.6
C6 C5 H5B 109.6
H5A C5 H5B 108.1
N1 C6 C5 109.6(4)
N1 C6 H6A 109.8
C5 C6 H6A 109.8
N1 C6 H6B 109.8
C5 C6 H6B 109.8
H6A C6 H6B 108.2
N1 C7 H7A 109.5
N1 C7 H7B 109.5
H7A C7 H7B 109.5
N1 C7 H7C 109.5
H7A C7 H7C 109.5
H7B C7 H7C 109.5
N2 C8 C9 108.8(4)
N2 C8 H8A 109.9
C9 C8 H8A 109.9
N2 C8 H8B 109.9
C9 C8 H8B 109.9
H8A C8 H8B 108.3
N4 C9 C10 122.1(5)
N4 C9 C8 114.3(4)
C10 C9 C8 123.6(5)
C9 C10 C11 119.4(5)
C9 C10 H10 120.3
C11 C10 H10 120.3
C10 C11 C12 118.8(5)
C10 C11 H11 120.6
C12 C11 H11 120.6
C13 C12 C11 119.0(5)
C13 C12 H12 120.5
C11 C12 H12 120.5
N4 C13 C12 122.4(5)
N4 C13 H13 118.8
C12 C13 H13 118.8
N3 C14 C15 109.5(4)
N3 C14 H14A 109.8
C15 C14 H14A 109.8
N3 C14 H14B 109.8
C15 C14 H14B 109.8
H14A C14 H14B 108.2
N5 C15 C16 122.1(5)
N5 C15 C14 113.9(4)
C16 C15 C14 123.9(4)
C17 C16 C15 119.5(5)
C17 C16 H16 120.3
C15 C16 H16 120.3
C16 C17 C18 119.0(5)
C16 C17 H17 120.5
C18 C17 H17 120.5
C19 C18 C17 119.5(5)
C19 C18 H18 120.2
C17 C18 H18 120.2
N5 C19 C18 122.0(5)
N5 C19 H19 119.0
C18 C19 H19 119.0
C21 C20 C25 120.6(5)
C21 C20 S1 119.9(4)
C25 C20 S1 119.5(4)
C20 C21 C22 119.5(5)
C20 C21 H21 120.2
C22 C21 H21 120.2
C23 C22 C21 120.8(5)
C23 C22 H22 119.6
C21 C22 H22 119.6
C24 C23 C22 118.6(5)
C24 C23 C26 120.7(6)
C22 C23 C26 120.6(6)
C23 C24 C25 121.3(6)
C23 C24 H24 119.4
C25 C24 H24 119.4
C20 C25 C24 119.2(5)
C20 C25 H25 120.4
C24 C25 H25 120.4
C23 C26 H26A 109.5
C23 C26 H26B 109.5
H26A C26 H26B 109.5
C23 C26 H26C 109.5
H26A C26 H26C 109.5
H26B C26 H26C 109.5
F4A Sb1A F1A 93.9(3)
F2A' Sb1A F3A' 93.2(4)
F2A' Sb1A F6A' 92.0(4)
F3A' Sb1A F6A' 91.0(4)
F4A Sb1A F5A 91.6(3)
F1A Sb1A F5A 91.4(3)
F4A Sb1A F6A 91.6(3)
F1A Sb1A F6A 89.7(3)
F5A Sb1A F6A 176.6(4)
F2A' Sb1A F1A' 90.6(3)
F3A' Sb1A F1A' 176.1(4)
F6A' Sb1A F1A' 89.8(4)
F2A' Sb1A F5A' 91.0(4)
F3A' Sb1A F5A' 90.5(4)
F6A' Sb1A F5A' 176.5(5)
F1A' Sb1A F5A' 88.5(3)
F4A Sb1A F3A 91.0(3)
F1A Sb1A F3A 174.9(3)
F5A Sb1A F3A 90.1(3)
F6A Sb1A F3A 88.6(3)
F2A' Sb1A F4A' 177.7(4)
F3A' Sb1A F4A' 88.6(3)
F6A' Sb1A F4A' 89.3(4)
F1A' Sb1A F4A' 87.5(3)
F5A' Sb1A F4A' 87.5(4)
F4A Sb1A F2A 177.3(4)
F1A Sb1A F2A 88.8(3)
F5A Sb1A F2A 88.9(3)
F6A Sb1A F2A 87.9(3)
F3A Sb1A F2A 86.4(3)
F2B Sb1B F5B 90.88(16)
F2B Sb1B F6B 90.00(17)
F5B Sb1B F6B 177.77(15)
F2B Sb1B F3B 91.34(16)
F5B Sb1B F3B 91.30(17)
F6B Sb1B F3B 90.73(16)
F2B Sb1B F4B 179.59(19)
F5B Sb1B F4B 89.47(16)
F6B Sb1B F4B 89.67(17)
F3B Sb1B F4B 88.43(16)
F2B Sb1B F1B 91.43(14)
F5B Sb1B F1B 89.76(16)
F6B Sb1B F1B 88.17(14)
F3B Sb1B F1B 177.01(15)
F4B Sb1B F1B 88.79(14)
O1S C1S C3S 121.5(6)
O1S C1S C2S 121.5(5)
C3S C1S C2S 117.1(5)
C1S C2S H2S1 109.5
C1S C2S H2S2 109.5
H2S1 C2S H2S2 109.5
C1S C2S H2S3 109.5
H2S1 C2S H2S3 109.5
H2S2 C2S H2S3 109.5
C1S C3S H3S1 109.5
C1S C3S H3S2 109.5
H3S1 C3S H3S2 109.5
C1S C3S H3S3 109.5
H3S1 C3S H3S3 109.5
H3S2 C3S H3S3 109.5
O1T C1T C3T 121.4(6)
O1T C1T C2T 121.6(6)
C3T C1T C2T 117.0(6)
C1T C2T H2T1 109.5
C1T C2T H2T2 109.5
H2T1 C2T H2T2 109.5
C1T C2T H2T3 109.5
H2T1 C2T H2T3 109.5
H2T2 C2T H2T3 109.5
C1T C3T H3T1 109.5
C1T C3T H3T2 109.5
H3T1 C3T H3T2 109.5
C1T C3T H3T3 109.5
H3T1 C3T H3T3 109.5
H3T2 C3T H3T3 109.5
C3V O1V C1V 115.3(10)
O1V C1V C2V 94.9(11)
O1V C1V H1V1 112.8
C2V C1V H1V1 112.8
O1V C1V H1V2 112.8
C2V C1V H1V2 112.8
H1V1 C1V H1V2 110.2
C1V C2V H2V1 109.5
C1V C2V H2V2 109.5
H2V1 C2V H2V2 109.5
C1V C2V H2V3 109.5
H2V1 C2V H2V3 109.5
H2V2 C2V H2V3 109.5
C3V O1V' C1V' 100.4(12)
O1V' C1V' C2V' 119.8(16)
O1V' C1V' H1V3 107.4
C2V' C1V' H1V3 107.4
O1V' C1V' H1V4 107.4
C2V' C1V' H1V4 107.4
H1V3 C1V' H1V4 106.9
C1V' C2V' H2V4 109.5
C1V' C2V' H2V5 109.5
H2V4 C2V' H2V5 109.5
C1V' C2V' H2V6 109.5
H2V4 C2V' H2V6 109.5
H2V5 C2V' H2V6 109.5
O1V C3V C4V 118.6(9)
O1V' C3V C4V 99.0(10)
O1V C3V H3VA 106.9
C4V C3V H3VA 107.1
O1V C3V H3VB 108.0
C4V C3V H3VB 108.5
H3VA C3V H3VB 107.3
O1V' C3V H3VC 112.1
C4V C3V H3VC 112.8
O1V' C3V H3VD 111.3
C4V C3V H3VD 111.4
H3VC C3V H3VD 110.0
C3V C4V H4V1 109.5
C3V C4V H4V2 109.5
H4V1 C4V H4V2 109.5
C3V C4V H4V3 109.5
H4V1 C4V H4V3 109.5
H4V2 C4V H4V3 109.5

loop_
_geom_bond_atom_site_label_1
_geom_bond_atom_site_label_2
_geom_bond_distance
Fe1 N6 1.894(4)
Fe1 N2 1.986(4)
Fe1 N5 1.988(4)
Fe1 N4 1.990(4)
Fe1 N3 2.024(4)
Fe1 N1 2.027(4)
N1 C7 1.485(6)
N1 C6 1.499(6)
N1 C1 1.514(6)
N2 C8 1.485(6)
N2 C2 1.501(6)
N2 C3 1.511(6)
N3 C14 1.495(6)
N3 C5 1.499(6)
N3 C4 1.501(6)
N4 C13 1.339(7)
N4 C9 1.357(6)
N5 C19 1.352(7)
N5 C15 1.360(6)
N6 S1 1.593(4)
N6 H6 0.8800
S1 O1 1.443(4)
S1 O2 1.445(4)
S1 C20 1.770(5)
C1 C2 1.520(6)
C1 H1A 0.9900
C1 H1B 0.9900
C2 H2A 0.9900
C2 H2B 0.9900
C3 C4 1.509(7)
C3 H3A 0.9900
C3 H3B 0.9900
C4 H4A 0.9900
C4 H4B 0.9900
C5 C6 1.506(7)
C5 H5A 0.9900
C5 H5B 0.9900
C6 H6A 0.9900
C6 H6B 0.9900
C7 H7A 0.9800
C7 H7B 0.9800
C7 H7C 0.9800
C8 C9 1.492(7)
C8 H8A 0.9900
C8 H8B 0.9900
C9 C10 1.371(7)
C10 C11 1.376(8)
C10 H10 0.9500
C11 C12 1.389(8)
C11 H11 0.9500
C12 C13 1.377(7)
C12 H12 0.9500
C13 H13 0.9500
C14 C15 1.496(7)
C14 H14A 0.9900
C14 H14B 0.9900
C15 C16 1.373(7)
C16 C17 1.372(8)
C16 H16 0.9500
C17 C18 1.381(7)
C17 H17 0.9500
C18 C19 1.374(7)
C18 H18 0.9500
C19 H19 0.9500
C20 C21 1.382(7)
C20 C25 1.388(8)
C21 C22 1.393(8)
C21 H21 0.9500
C22 C23 1.393(8)
C22 H22 0.9500
C23 C24 1.386(8)
C23 C26 1.515(8)
C24 C25 1.390(8)
C24 H24 0.9500
C25 H25 0.9500
C26 H26A 0.9800
C26 H26B 0.9800
C26 H26C 0.9800
Sb1A F4A 1.823(6)
Sb1A F2A' 1.827(7)
Sb1A F1A 1.842(6)
Sb1A F3A' 1.850(6)
Sb1A F6A' 1.860(6)
Sb1A F5A 1.865(6)
Sb1A F6A 1.884(6)
Sb1A F1A' 1.887(6)
Sb1A F5A' 1.890(6)
Sb1A F3A 1.896(6)
Sb1A F4A' 1.917(7)
Sb1A F2A 1.924(6)
Sb1B F2B 1.853(3)
Sb1B F5B 1.862(4)
Sb1B F6B 1.873(4)
Sb1B F3B 1.873(3)
Sb1B F4B 1.876(3)
Sb1B F1B 1.879(3)
O1S C1S 1.213(5)
C1S C3S 1.460(7)
C1S C2S 1.495(7)
C2S H2S1 0.9800
C2S H2S2 0.9800
C2S H2S3 0.9800
C3S H3S1 0.9800
C3S H3S2 0.9800
C3S H3S3 0.9800
O1T C1T 1.213(5)
C1T C3T 1.460(7)
C1T C2T 1.496(7)
C2T H2T1 0.9800
C2T H2T2 0.9800
C2T H2T3 0.9800
C3T H3T1 0.9800
C3T H3T2 0.9800
C3T H3T3 0.9800
O1V C3V 1.443(8)
O1V C1V 1.482(9)
C1V C2V 1.518(9)
C1V H1V1 0.9900
C1V H1V2 0.9900
C2V H2V1 0.9800
C2V H2V2 0.9800
C2V H2V3 0.9800
O1V' C3V 1.453(9)
O1V' C1V' 1.479(10)
C1V' C2V' 1.522(10)
C1V' H1V3 0.9900
C1V' H1V4 0.9900
C2V' H2V4 0.9800
C2V' H2V5 0.9800
C2V' H2V6 0.9800
C3V C4V 1.475(12)
C3V H3VA 0.9601
C3V H3VB 0.9600
C3V H3VC 0.9600
C3V H3VD 0.9599
C4V H4V1 0.9800
C4V H4V2 0.9800
C4V H4V3 0.9800

loop_
_geom_torsion_atom_site_label_1
_geom_torsion_atom_site_label_2
_geom_torsion_atom_site_label_3
_geom_torsion_atom_site_label_4
_geom_torsion
N2 Fe1 N6 S1 -118.3(3)
N5 Fe1 N6 S1 59.5(3)
N4 Fe1 N6 S1 -35.5(3)
N1 Fe1 N6 S1 155.1(3)
Fe1 N6 S1 O1 -14.4(4)
Fe1 N6 S1 O2 -143.8(3)
Fe1 N6 S1 C20 101.5(4)
C7 N1 C1 C2 110.5(4)
C6 N1 C1 C2 -133.5(4)
Fe1 N1 C1 C2 -18.7(5)
C8 N2 C2 C1 -162.2(4)
C3 N2 C2 C1 73.9(5)
Fe1 N2 C2 C1 -46.6(4)
N1 C1 C2 N2 43.5(5)
C8 N2 C3 C4 96.8(5)
C2 N2 C3 C4 -137.8(4)
Fe1 N2 C3 C4 -20.4(5)
C14 N3 C4 C3 -164.2(4)
C5 N3 C4 C3 72.1(5)
Fe1 N3 C4 C3 -47.3(4)
N2 C3 C4 N3 44.6(5)
C14 N3 C5 C6 97.0(5)
C4 N3 C5 C6 -138.5(4)
Fe1 N3 C5 C6 -21.4(5)
C7 N1 C6 C5 -170.7(4)
C1 N1 C6 C5 71.0(5)
Fe1 N1 C6 C5 -45.6(5)
N3 C5 C6 N1 44.9(6)
C2 N2 C8 C9 156.7(4)
C3 N2 C8 C9 -79.0(5)
Fe1 N2 C8 C9 41.2(4)
C13 N4 C9 C10 2.0(7)
Fe1 N4 C9 C10 -177.9(4)
C13 N4 C9 C8 -175.6(4)
Fe1 N4 C9 C8 4.5(5)
N2 C8 C9 N4 -30.8(6)
N2 C8 C9 C10 151.7(5)
N4 C9 C10 C11 -1.7(8)
C8 C9 C10 C11 175.6(5)
C9 C10 C11 C12 0.2(8)
C10 C11 C12 C13 1.0(8)
C9 N4 C13 C12 -0.7(7)
Fe1 N4 C13 C12 179.1(4)
C11 C12 C13 N4 -0.7(8)
C5 N3 C14 C15 -82.9(5)
C4 N3 C14 C15 153.4(4)
Fe1 N3 C14 C15 37.1(4)
C19 N5 C15 C16 -0.7(7)
Fe1 N5 C15 C16 -177.8(4)
C19 N5 C15 C14 -177.8(4)
Fe1 N5 C15 C14 5.0(5)
N3 C14 C15 N5 -28.4(6)
N3 C14 C15 C16 154.5(5)
N5 C15 C16 C17 -0.4(8)
C14 C15 C16 C17 176.5(5)
C15 C16 C17 C18 0.9(8)
C16 C17 C18 C19 -0.4(8)
C15 N5 C19 C18 1.2(7)
Fe1 N5 C19 C18 178.0(4)
C17 C18 C19 N5 -0.7(8)
O1 S1 C20 C21 5.8(6)
O2 S1 C20 C21 132.5(5)
N6 S1 C20 C21 -111.3(5)
O1 S1 C20 C25 -174.4(5)
O2 S1 C20 C25 -47.7(6)
N6 S1 C20 C25 68.5(5)
C25 C20 C21 C22 -0.4(9)
S1 C20 C21 C22 179.4(5)
C20 C21 C22 C23 0.9(9)
C21 C22 C23 C24 -1.0(10)
C21 C22 C23 C26 177.6(6)
C22 C23 C24 C25 0.7(10)
C26 C23 C24 C25 -177.9(6)
C21 C20 C25 C24 0.1(9)
S1 C20 C25 C24 -179.7(5)
C23 C24 C25 C20 -0.3(10)
C3V O1V C1V C2V -100.8(12)
C3V O1V' C1V' C2V' -142(2)
C1V O1V C3V C4V -62.7(15)
C1V' O1V' C3V C4V -116.3(14)
